data_7060042
loop_
_publ_author_name
'Zhang, Yingjie'
'Liu, Ming'
'Karatchevtseva, Inna'
'Price, Jason R.'
'Tao, Zhu'
'Wei, Gang'

_publ_section_title
;
 Yttrium and lanthanide (Ln = La and Gd) complexes with cucurbit[10]uril:
 crystals transforming from supramolecular frameworks to coordination
 nanotubes
;
_journal_issue 42
_journal_name_full 'New Journal of Chemistry'
_journal_page_first 18208
_journal_page_last 18215
_journal_paper_doi 10.1039/D0NJ03962D
_journal_volume 44
_journal_year 2020
_chemical_formula_moiety 'C60 H60 Gd5 N40 O40, 12(Cl)'
_chemical_formula_sum 'C60 H60 Cl12 Gd5 N40 O40'
_chemical_formula_weight 3193.13
_space_group_crystal_system orthorhombic
_space_group_IT_number 71
_space_group_name_Hall '-I 2 2'
_space_group_name_H-M_alt 'I m m m'
_atom_sites_solution_hydrogens geom
_atom_sites_solution_primary dual
_audit_creation_date 2020-09-30
_audit_creation_method
;
Olex2 1.2
(compiled 2017.08.10 svn.r3458 for OlexSys, GUI svn.r5381)
;
_audit_update_record
;
2020-09-30 deposited with the CCDC.	2020-10-13 downloaded from the CCDC.
;
_cell_angle_alpha 90
_cell_angle_beta 90
_cell_angle_gamma 90
_cell_formula_units_Z 2
_cell_length_a 10.683(2)
_cell_length_b 22.045(4)
_cell_length_c 31.292(6)
_cell_measurement_reflns_used 18000
_cell_measurement_temperature 100(2)
_cell_measurement_theta_max 24.994
_cell_measurement_theta_min 1.130
_cell_volume 7369(2)
_computing_cell_refinement 'XDS (Kabsch, 1993)'
_computing_data_collection 'BlueIce (McPhillips, et al., 2002)'
_computing_data_reduction 'XDS (Kabsch, 1993)'
_computing_molecular_graphics 'Olex2 (Dolomanov et al., 2009)'
_computing_publication_material 'Olex2 (Dolomanov et al., 2009)'
_computing_structure_refinement 'ShelXL (Sheldrick, 2015)'
_computing_structure_solution 'ShelXT (Sheldrick, 2015)'
_diffrn_ambient_temperature 100(2)
_diffrn_measured_fraction_theta_full 0.999
_diffrn_measured_fraction_theta_max 0.999
_diffrn_measurement_device_type 'Eiga Detector'
_diffrn_radiation_type 'silicon double crystal monochromated synchrotron'
_diffrn_radiation_wavelength 0.71078
_diffrn_reflns_av_R_equivalents 0.0354
_diffrn_reflns_av_unetI/netI 0.0164
_diffrn_reflns_Laue_measured_fraction_full 0.999
_diffrn_reflns_Laue_measured_fraction_max 0.999
_diffrn_reflns_limit_h_max 12
_diffrn_reflns_limit_h_min -12
_diffrn_reflns_limit_k_max 26
_diffrn_reflns_limit_k_min -26
_diffrn_reflns_limit_l_max 37
_diffrn_reflns_limit_l_min -37
_diffrn_reflns_number 44549
_diffrn_reflns_point_group_measured_fraction_full 0.999
_diffrn_reflns_point_group_measured_fraction_max 0.999
_diffrn_reflns_theta_full 24.994
_diffrn_reflns_theta_max 24.994
_diffrn_reflns_theta_min 1.130
_diffrn_source 'Australian Synchrotron MX2'
_diffrn_standards_number 0
_exptl_absorpt_coefficient_mu 2.509
_exptl_absorpt_correction_T_max 0.4347
_exptl_absorpt_correction_T_min 0.3454
_exptl_absorpt_correction_type multi-scan
_exptl_absorpt_process_details
;
SADABS-2012/1 (Bruker,2012) was used for absorption correction.
wR2(int) was 0.1195 before and 0.0499 after correction.
The Ratio of minimum to maximum transmission is 0.7946.
The \l/2 correction factor is 0.0015.
;
_exptl_crystal_colour colorless
_exptl_crystal_density_diffrn 1.439
_exptl_crystal_description prism
_exptl_crystal_F_000 3088
_exptl_crystal_size_max 0.080
_exptl_crystal_size_mid 0.060
_exptl_crystal_size_min 0.040
_refine_diff_density_max 3.897
_refine_diff_density_min -1.273
_refine_diff_density_rms 0.237
_refine_ls_extinction_method none
_refine_ls_goodness_of_fit_ref 1.163
_refine_ls_hydrogen_treatment constr
_refine_ls_matrix_type full
_refine_ls_number_parameters 234
_refine_ls_number_reflns 3607
_refine_ls_number_restraints 324
_refine_ls_restrained_S_all 1.144
_refine_ls_R_factor_all 0.0895
_refine_ls_R_factor_gt 0.0891
_refine_ls_shift/su_max 0.000
_refine_ls_shift/su_mean 0.000
_refine_ls_structure_factor_coef Fsqd
_refine_ls_weighting_details 'w=1/[\s^2^(Fo^2^)+(0.2000P)^2^+60.8760P] where P=(Fo^2^+2Fc^2^)/3'
_refine_ls_weighting_scheme calc
_refine_ls_wR_factor_gt 0.2892
_refine_ls_wR_factor_ref 0.2898
_reflns_Friedel_coverage 0.000
_reflns_number_gt 3564
_reflns_number_total 3607
_reflns_threshold_expression 'I > 2\s(I)'
_cod_data_source_file d0nj03962d2.cif
_cod_data_source_block immm_a
_cod_depositor_comments 'Adding full bibliography for 7060040--7060043.cif.'
_cod_original_cell_volume 7369(3)
_cod_database_code 7060042
_shelx_shelxl_version_number 2014/7
_shelx_space_group_comment
;
The symmetry employed for this shelxl refinement is uniquely defined
by the following loop, which should always be used as a source of
symmetry information in preference to the above space-group names.
They are only intended as comments.
;
_olex2_refinement_description
;
1. Fixed Uiso
 At 1.2 times of:
  All C(H) groups, All C(H,H) groups
2. Rigid body (RIGU) restrains
 All non-hydrogen atoms
 with sigma for 1-2 distances of 0.004 and sigma for 1-3 distances of 0.004
3. Others
 Fixed Sof: Gd1(0.25) Gd2(0.25) Gd3(0.125) O4(0.25) O6(0.25) O7(0.25) O8(0.5)
 O9(0.25) O10(0.25) O11(0.25)
4.a Ternary CH refined with riding coordinates:
 C2(H2), C5(H5), C6(H6), C9(H9), C10(H10)
4.b Secondary CH2 refined with riding coordinates:
 C3(H3A,H3B), C7(H7A,H7B), C11(H11A,H11B)
5. Void  Vol/Ang^3  #Electrons
   1      181.0         48.9
   2      667.4        147.6
   3      181.0         49.5
   4      667.4        147.6
   5      181.0         49.5
   6      181.0         48.9
;
_olex2_submission_special_instructions 'No special instructions were received'

loop_
_space_group_symop_operation_xyz
'x, y, z'
'-x, -y, z'
'-x, y, -z'
'x, -y, -z'
'x+1/2, y+1/2, z+1/2'
'-x+1/2, -y+1/2, z+1/2'
'-x+1/2, y+1/2, -z+1/2'
'x+1/2, -y+1/2, -z+1/2'
'-x, -y, -z'
'x, y, -z'
'x, -y, z'
'-x, y, z'
'-x+1/2, -y+1/2, -z+1/2'
'x+1/2, y+1/2, -z+1/2'
'x+1/2, -y+1/2, z+1/2'
'-x+1/2, y+1/2, z+1/2'

loop_
_atom_site_label
_atom_site_type_symbol
_atom_site_fract_x
_atom_site_fract_y
_atom_site_fract_z
_atom_site_U_iso_or_equiv
_atom_site_adp_type
_atom_site_occupancy
_atom_site_site_symmetry_order
_atom_site_calc_flag
_atom_site_refinement_flags_posn
_atom_site_refinement_flags_adp
_atom_site_refinement_flags_occupancy
_atom_site_disorder_assembly
_atom_site_disorder_group
Gd1 Gd 0.5000 0.91957(4) 0.34878(3) 0.0359(4) Uani 0.5 2 d S TU P . .
Gd2 Gd 0.5000 0.76210(5) 0.39690(3) 0.0392(4) Uani 0.5 2 d S TU P . .
Gd3 Gd 0.5000 0.69800(5) 0.5000 0.0253(4) Uani 0.5 4 d S TU P . .
O1 O 0.2895(4) 0.9052(2) 0.32336(16) 0.0400(11) Uani 1 1 d . U . . .
O2 O 0.2875(5) 0.7396(2) 0.38725(19) 0.0496(13) Uani 1 1 d . U . . .
O3 O 0.2852(6) 0.6720(3) 0.5000 0.0403(15) Uani 1 2 d S TU P . .
O4 O 0.5000 0.8793(8) 0.2700(5) 0.049(3) Uani 0.5 2 d S TU P . .
O5 O 0.5000 1.0000 0.2968(4) 0.057(3) Uani 1 4 d S TU P . .
O6 O 0.6300(14) 1.0000 0.3792(4) 0.042(3) Uani 0.5 2 d S TU P . .
O7 O 0.5000 0.8159(8) 0.3404(5) 0.054(3) Uani 0.5 2 d S TU P . .
O8 O 0.6276(12) 0.8706(6) 0.4052(4) 0.065(3) Uani 0.5 1 d . U . . .
O9 O 0.5000 0.7007(10) 0.3329(8) 0.076(5) Uani 0.5 2 d S TU P . .
O10 O 0.6327(18) 0.7836(8) 0.5000 0.081(5) Uani 0.5 2 d S TU P . .
O11 O 0.5000 0.6604(10) 0.5730(6) 0.064(4) Uani 0.5 2 d S TU P . .
O12 O 0.5000 0.5914(6) 0.5000 0.086(4) Uani 1 4 d S TU P . .
N1 N 0.1135(4) 0.6353(2) 0.46442(16) 0.0301(11) Uani 1 1 d . U . . .
N2 N 0.1141(4) 0.6782(2) 0.39364(16) 0.0284(10) Uani 1 1 d . U . . .
N3 N 0.1139(5) 0.7513(2) 0.34451(19) 0.0335(12) Uani 1 1 d . U . . .
N4 N 0.1134(5) 0.8475(2) 0.30798(18) 0.0334(12) Uani 1 1 d . U . . .
N5 N 0.1153(4) 0.9451(2) 0.29012(16) 0.0272(10) Uani 1 1 d . U . . .
C1 C 0.1821(8) 0.6497(4) 0.5000 0.0299(16) Uani 1 2 d S TU P . .
C2 C 0.0000 0.6031(4) 0.4754(2) 0.0257(16) Uani 1 2 d S TU P . .
H2 H 0.0000 0.5618 0.4638 0.031 Uiso 1 2 calc RS T P . .
C3 C 0.1688(5) 0.6337(3) 0.42247(19) 0.0303(12) Uani 1 1 d . U . . .
H3A H 0.1577 0.5935 0.4104 0.036 Uiso 1 1 calc R . . . .
H3B H 0.2579 0.6412 0.4249 0.036 Uiso 1 1 calc R . . . .
C4 C 0.1812(5) 0.7248(3) 0.3767(2) 0.0332(13) Uani 1 1 d . U . . .
C5 C 0.0000 0.6672(4) 0.3702(3) 0.0256(16) Uani 1 2 d S TU P . .
H5 H 0.0000 0.6268 0.3572 0.031 Uiso 1 2 calc RS T P . .
C6 C 0.0000 0.7179(4) 0.3356(3) 0.0300(17) Uani 1 2 d S TU P . .
H6 H 0.0000 0.7010 0.3067 0.036 Uiso 1 2 calc RS T P . .
C7 C 0.1736(6) 0.7885(3) 0.3123(2) 0.0380(15) Uani 1 1 d . U . . .
H7A H 0.1707 0.7676 0.2851 0.046 Uiso 1 1 calc R . . . .
H7B H 0.2608 0.7943 0.3198 0.046 Uiso 1 1 calc R . . . .
C8 C 0.1815(5) 0.9000(3) 0.3087(2) 0.0309(12) Uani 1 1 d . U . . .
C9 C 0.0000 0.8544(4) 0.2833(3) 0.0307(17) Uani 1 2 d S TU P . .
H9 H 0.0000 0.8283 0.2579 0.037 Uiso 1 2 calc RS T P . .
C10 C 0.0000 0.9225(3) 0.2710(3) 0.0251(16) Uani 1 2 d S TU P . .
H10 H 0.0000 0.9280 0.2400 0.030 Uiso 1 2 calc RS T P . .
C11 C 0.1721(8) 1.0000 0.2743(3) 0.0285(16) Uani 1 2 d S TU P . .
H11A H 0.1675 1.0000 0.2434 0.034 Uiso 1 2 calc RS T P . .
H11B H 0.2599 1.0000 0.2822 0.034 Uiso 1 2 calc RS T P . .
Cl1 Cl 0.2634(4) 0.5000 0.5000 0.0680(13) Uani 1 4 d S TU P . .
Cl2 Cl 0.0000 0.5000 0.37802(17) 0.0699(13) Uani 1 4 d S TU P . .
Cl3 Cl 0.2541(3) 0.63747(13) 0.29115(8) 0.0779(8) Uani 1 1 d . U . . .

loop_
_atom_site_aniso_label
_atom_site_aniso_U_11
_atom_site_aniso_U_22
_atom_site_aniso_U_33
_atom_site_aniso_U_23
_atom_site_aniso_U_13
_atom_site_aniso_U_12
Gd1 0.0172(6) 0.0403(6) 0.0501(6) 0.0110(4) 0.000 0.000
Gd2 0.0172(6) 0.0507(7) 0.0497(7) 0.0094(4) 0.000 0.000
Gd3 0.0069(6) 0.0243(6) 0.0449(7) 0.000 0.000 0.000
O1 0.017(2) 0.042(2) 0.061(3) 0.008(2) -0.0057(19) -0.0030(17)
O2 0.017(2) 0.056(3) 0.076(3) 0.020(2) -0.012(2) -0.0085(19)
O3 0.013(3) 0.057(4) 0.050(3) 0.000 0.000 -0.012(2)
O4 0.015(6) 0.065(7) 0.067(6) -0.018(5) 0.000 0.000
O5 0.034(5) 0.059(5) 0.078(6) 0.000 0.000 0.000
O6 0.036(6) 0.044(6) 0.046(6) 0.000 0.002(5) 0.000
O7 0.038(7) 0.062(6) 0.060(6) 0.004(5) 0.000 0.000
O8 0.046(6) 0.087(6) 0.061(6) 0.023(5) -0.011(5) -0.003(5)
O9 0.025(7) 0.102(9) 0.101(10) -0.033(7) 0.000 0.000
O10 0.036(8) 0.052(7) 0.155(14) 0.000 0.000 -0.007(7)
O11 0.009(6) 0.116(12) 0.066(7) 0.008(6) 0.000 0.000
O12 0.044(7) 0.047(5) 0.165(12) 0.000 0.000 0.000
N1 0.016(2) 0.040(3) 0.035(2) 0.0046(19) 0.0006(18) -0.0018(19)
N2 0.012(2) 0.035(2) 0.039(2) 0.0058(19) -0.0009(18) 0.0012(18)
N3 0.010(2) 0.036(2) 0.054(3) 0.014(2) -0.0033(19) -0.0030(19)
N4 0.015(2) 0.029(2) 0.056(3) 0.009(2) -0.002(2) 0.0041(17)
N5 0.012(2) 0.026(2) 0.043(2) 0.0021(18) 0.0003(18) 0.0004(17)
C1 0.014(3) 0.034(4) 0.041(4) 0.000 0.000 -0.001(3)
C2 0.013(3) 0.032(4) 0.032(4) -0.002(3) 0.000 0.000
C3 0.016(3) 0.037(3) 0.038(3) 0.003(2) 0.002(2) 0.005(2)
C4 0.012(2) 0.034(3) 0.054(3) 0.007(2) 0.000(2) 0.001(2)
C5 0.012(3) 0.029(3) 0.035(4) 0.005(3) 0.000 0.000
C6 0.008(3) 0.036(4) 0.046(4) 0.010(3) 0.000 0.000
C7 0.016(3) 0.034(3) 0.064(4) 0.015(3) 0.006(3) 0.004(2)
C8 0.013(2) 0.032(3) 0.048(3) 0.004(2) 0.001(2) 0.0010(19)
C9 0.015(3) 0.027(4) 0.050(4) 0.006(3) 0.000 0.000
C10 0.011(3) 0.024(3) 0.041(4) 0.002(3) 0.000 0.000
C11 0.013(3) 0.028(3) 0.045(4) 0.000 0.003(3) 0.000
Cl1 0.035(2) 0.0406(19) 0.128(4) 0.000 0.000 0.000
Cl2 0.091(4) 0.046(2) 0.073(3) 0.000 0.000 0.000
Cl3 0.0679(16) 0.0931(18) 0.0728(14) -0.0293(13) 0.0177(12) 0.0063(13)

loop_
_atom_type_symbol
_atom_type_description
_atom_type_scat_dispersion_real
_atom_type_scat_dispersion_imag
_atom_type_scat_source
C C 0.0033 0.0016 'International Tables Vol C Tables 4.2.6.8 and 6.1.1.4'
H H 0.0000 0.0000 'International Tables Vol C Tables 4.2.6.8 and 6.1.1.4'
Cl Cl 0.1484 0.1585 'International Tables Vol C Tables 4.2.6.8 and 6.1.1.4'
Gd Gd -0.1653 3.9035 'International Tables Vol C Tables 4.2.6.8 and 6.1.1.4'
N N 0.0061 0.0033 'International Tables Vol C Tables 4.2.6.8 and 6.1.1.4'
O O 0.0106 0.0060 'International Tables Vol C Tables 4.2.6.8 and 6.1.1.4'

loop_
_geom_angle_atom_site_label_1
_geom_angle_atom_site_label_2
_geom_angle_atom_site_label_3
_geom_angle
_geom_angle_site_symmetry_1
_geom_angle_site_symmetry_3
_geom_angle_publ_flag
Gd1 Gd1 Gd2 156.55(2) 2_675 . ?
O1 Gd1 Gd1 97.55(11) 12_655 2_675 ?
O1 Gd1 Gd1 97.55(11) . 2_675 ?
O1 Gd1 Gd2 90.63(11) 12_655 . ?
O1 Gd1 Gd2 90.63(11) . . ?
O1 Gd1 O1 138.3(3) . 12_655 ?
O1 Gd1 O4 69.17(13) 12_655 . ?
O1 Gd1 O4 69.17(13) . . ?
O1 Gd1 O5 82.72(14) . . ?
O1 Gd1 O5 82.72(14) 12_655 . ?
O1 Gd1 O6 72.1(3) 12_655 . ?
O1 Gd1 O6 72.1(3) . 2_675 ?
O1 Gd1 O6 139.0(3) 12_655 2_675 ?
O1 Gd1 O6 139.0(3) . . ?
O1 Gd1 O8 70.4(3) 12_655 . ?
O1 Gd1 O8 133.8(3) . . ?
O1 Gd1 O8 70.4(3) . 12_655 ?
O1 Gd1 O8 133.8(3) 12_655 12_655 ?
O4 Gd1 Gd1 109.8(4) . 2_675 ?
O4 Gd1 Gd2 93.6(4) . . ?
O5 Gd1 Gd1 42.5(2) . 2_675 ?
O5 Gd1 Gd2 160.9(2) . . ?
O5 Gd1 O4 67.3(5) . . ?
O5 Gd1 O6 74.3(3) . 2_675 ?
O5 Gd1 O6 74.3(3) . . ?
O5 Gd1 O8 143.4(3) . 12_655 ?
O5 Gd1 O8 143.4(3) . . ?
O6 Gd1 Gd1 43.5(3) 2_675 2_675 ?
O6 Gd1 Gd1 43.5(3) . 2_675 ?
O6 Gd1 Gd2 120.7(3) 2_675 . ?
O6 Gd1 Gd2 120.7(3) . . ?
O6 Gd1 O4 127.7(4) . . ?
O6 Gd1 O4 127.7(4) 2_675 . ?
O6 Gd1 O6 69.2(6) . 2_675 ?
O6 Gd1 O8 74.1(4) . . ?
O6 Gd1 O8 110.5(5) . 12_655 ?
O6 Gd1 O8 110.5(5) 2_675 . ?
O6 Gd1 O8 74.1(4) 2_675 12_655 ?
O7 Gd1 Gd1 173.5(4) . 2_675 ?
O7 Gd1 Gd2 30.0(4) . . ?
O7 Gd1 O1 80.32(18) . 12_655 ?
O7 Gd1 O1 80.32(18) . . ?
O7 Gd1 O4 63.7(6) . . ?
O7 Gd1 O5 130.9(5) . . ?
O7 Gd1 O6 139.9(3) . . ?
O7 Gd1 O6 139.9(3) . 2_675 ?
O7 Gd1 O8 69.4(5) . . ?
O7 Gd1 O8 69.4(5) . 12_655 ?
O8 Gd1 Gd1 115.8(3) . 2_675 ?
O8 Gd1 Gd1 115.8(3) 12_655 2_675 ?
O8 Gd1 Gd2 46.9(3) . . ?
O8 Gd1 Gd2 46.9(3) 12_655 . ?
O8 Gd1 O4 121.5(4) . . ?
O8 Gd1 O4 121.5(4) 12_655 . ?
O8 Gd1 O8 66.7(6) . 12_655 ?
Gd3 Gd2 Gd1 137.10(4) . . ?
O2 Gd2 Gd1 98.20(13) 12_655 . ?
O2 Gd2 Gd1 98.20(13) . . ?
O2 Gd2 Gd3 91.90(14) 12_655 . ?
O2 Gd2 Gd3 91.90(14) . . ?
O2 Gd2 O2 151.3(3) 12_655 . ?
O2 Gd2 O8 73.6(3) 12_655 . ?
O2 Gd2 O8 132.3(3) . . ?
O2 Gd2 O8 132.3(3) 12_655 12_655 ?
O2 Gd2 O8 73.6(3) . 12_655 ?
O2 Gd2 O9 76.99(17) . . ?
O2 Gd2 O9 77.00(17) 12_655 . ?
O2 Gd2 O11 81.66(15) 12_655 10_556 ?
O2 Gd2 O11 81.66(15) . 10_556 ?
O7 Gd2 Gd1 32.7(5) . . ?
O7 Gd2 Gd3 169.8(5) . . ?
O7 Gd2 O2 90.62(18) . . ?
O7 Gd2 O2 90.62(18) . 12_655 ?
O7 Gd2 O8 66.2(5) . 12_655 ?
O7 Gd2 O8 66.2(5) . . ?
O7 Gd2 O9 67.9(8) . . ?
O7 Gd2 O11 146.6(6) . 10_556 ?
O8 Gd2 Gd1 40.9(2) . . ?
O8 Gd2 Gd1 40.9(2) 12_655 . ?
O8 Gd2 Gd3 105.1(2) . . ?
O8 Gd2 Gd3 105.1(2) 12_655 . ?
O8 Gd2 O8 59.0(6) . 12_655 ?
O9 Gd2 Gd1 100.6(6) . . ?
O9 Gd2 Gd3 122.3(6) . . ?
O9 Gd2 O8 124.2(6) . . ?
O9 Gd2 O8 124.2(6) . 12_655 ?
O9 Gd2 O11 78.7(7) . 10_556 ?
O11 Gd2 Gd1 179.3(4) 10_556 . ?
O11 Gd2 Gd3 43.6(4) 10_556 . ?
O11 Gd2 O8 139.6(4) 10_556 12_655 ?
O11 Gd2 O8 139.6(4) 10_556 . ?
Gd2 Gd3 Gd2 132.70(5) . 10_556 ?
O3 Gd3 Gd2 95.57(7) 3_656 10_556 ?
O3 Gd3 Gd2 95.57(7) 3_656 . ?
O3 Gd3 Gd2 95.57(7) . 10_556 ?
O3 Gd3 Gd2 95.57(7) . . ?
O3 Gd3 O3 152.0(4) . 3_656 ?
O3 Gd3 O11 85.26(14) . . ?
O3 Gd3 O11 85.27(13) 3_656 10_556 ?
O3 Gd3 O11 85.26(14) . 10_556 ?
O3 Gd3 O11 85.26(13) 3_656 . ?
O10 Gd3 Gd2 71.29(12) 3_656 . ?
O10 Gd3 Gd2 71.29(12) . 10_556 ?
O10 Gd3 Gd2 71.29(12) 3_656 10_556 ?
O10 Gd3 Gd2 71.29(12) . . ?
O10 Gd3 O3 67.1(5) 3_656 . ?
O10 Gd3 O3 140.9(5) . . ?
O10 Gd3 O3 67.1(5) . 3_656 ?
O10 Gd3 O3 140.9(5) 3_656 3_656 ?
O10 Gd3 O10 73.8(9) . 3_656 ?
O10 Gd3 O11 105.8(4) 3_656 . ?
O10 Gd3 O11 105.8(4) 3_656 10_556 ?
O10 Gd3 O11 105.8(4) . 10_556 ?
O10 Gd3 O11 105.8(4) . . ?
O11 Gd3 Gd2 43.6(5) 10_556 . ?
O11 Gd3 Gd2 176.3(5) . . ?
O11 Gd3 Gd2 176.3(5) 10_556 10_556 ?
O11 Gd3 Gd2 43.6(5) . 10_556 ?
O11 Gd3 O11 140.1(10) 10_556 . ?
O12 Gd3 Gd2 113.65(2) . 10_556 ?
O12 Gd3 Gd2 113.65(2) . . ?
O12 Gd3 O3 75.99(18) . 3_656 ?
O12 Gd3 O3 75.99(18) . . ?
O12 Gd3 O10 143.1(5) . . ?
O12 Gd3 O10 143.1(5) . 3_656 ?
O12 Gd3 O11 70.1(5) . 10_556 ?
O12 Gd3 O11 70.1(5) . . ?
C8 O1 Gd1 176.9(5) . . ?
C4 O2 Gd2 170.9(6) . . ?
C1 O3 Gd3 169.9(7) . . ?
Gd1 O5 Gd1 94.9(5) 2_675 . ?
Gd1 O6 Gd1 93.0(5) . 2_675 ?
Gd2 O7 Gd1 117.4(8) . . ?
Gd1 O8 Gd2 92.2(4) . . ?
Gd3 O11 Gd2 92.8(7) . 10_556 ?
C1 N1 C2 111.7(5) . . ?
C1 N1 C3 121.8(5) . . ?
C3 N1 C2 123.2(5) . . ?
C4 N2 C3 122.6(5) . . ?
C4 N2 C5 112.0(5) . . ?
C5 N2 C3 122.7(5) . . ?
C4 N3 C6 111.4(5) . . ?
C4 N3 C7 121.5(5) . . ?
C7 N3 C6 121.6(6) . . ?
C8 N4 C7 121.3(5) . . ?
C8 N4 C9 111.4(5) . . ?
C9 N4 C7 121.0(6) . . ?
C8 N5 C10 111.5(5) . . ?
C8 N5 C11 123.0(5) . . ?
C11 N5 C10 120.2(6) . . ?
O3 C1 N1 125.6(3) . . ?
O3 C1 N1 125.6(4) . 10_556 ?
N1 C1 N1 108.7(7) . 10_556 ?
N1 C2 N1 114.0(7) . 12 ?
N1 C2 C2 103.7(4) 12 10_556 ?
N1 C2 C2 103.7(4) . 10_556 ?
N1 C3 N2 112.6(5) . . ?
O2 C4 N2 125.8(6) . . ?
O2 C4 N3 124.8(6) . . ?
N2 C4 N3 109.4(5) . . ?
N2 C5 N2 115.3(7) 12 . ?
N2 C5 C6 103.4(4) . . ?
N2 C5 C6 103.4(4) 12 . ?
N3 C6 N3 114.2(8) . 12 ?
N3 C6 C5 103.4(5) 12 . ?
N3 C6 C5 103.4(5) . . ?
N3 C7 N4 112.0(5) . . ?
O1 C8 N4 125.2(6) . . ?
O1 C8 N5 125.0(6) . . ?
N5 C8 N4 109.7(5) . . ?
N4 C9 N4 113.9(7) . 12 ?
N4 C9 C10 103.6(5) . . ?
N4 C9 C10 103.6(5) 12 . ?
N5 C10 N5 115.4(7) 12 . ?
N5 C10 C9 103.3(4) 12 . ?
N5 C10 C9 103.3(4) . . ?
N5 C11 N5 114.2(7) . 11_575 ?

loop_
_geom_bond_atom_site_label_1
_geom_bond_atom_site_label_2
_geom_bond_distance
_geom_bond_site_symmetry_2
_geom_bond_publ_flag
Gd1 Gd1 3.5460(19) 2_675 ?
Gd1 Gd2 3.7840(15) . ?
Gd1 O1 2.406(5) 12_655 ?
Gd1 O1 2.406(5) . ?
Gd1 O4 2.621(16) . ?
Gd1 O5 2.407(9) . ?
Gd1 O6 2.445(10) . ?
Gd1 O6 2.445(10) 2_675 ?
Gd1 O7 2.301(18) . ?
Gd1 O8 2.479(11) 12_655 ?
Gd1 O8 2.479(11) . ?
Gd2 Gd3 3.5221(12) . ?
Gd2 O2 2.343(5) 12_655 ?
Gd2 O2 2.343(5) . ?
Gd2 O7 2.128(17) . ?
Gd2 O8 2.765(14) . ?
Gd2 O8 2.766(14) 12_655 ?
Gd2 O9 2.42(2) . ?
Gd2 O11 2.43(2) 10_556 ?
Gd3 Gd2 3.5222(12) 10_556 ?
Gd3 O3 2.365(6) 3_656 ?
Gd3 O3 2.365(6) . ?
Gd3 O10 2.361(18) 3_656 ?
Gd3 O10 2.361(18) . ?
Gd3 O11 2.431(17) . ?
Gd3 O11 2.431(17) 10_556 ?
Gd3 O12 2.351(13) . ?
O1 C8 1.246(8) . ?
O2 C4 1.227(8) . ?
O3 C1 1.207(11) . ?
O5 Gd1 2.406(9) 2_675 ?
O6 Gd1 2.445(10) 2_675 ?
O11 Gd2 2.43(2) 10_556 ?
N1 C1 1.370(7) . ?
N1 C2 1.446(6) . ?
N1 C3 1.440(8) . ?
N2 C3 1.456(7) . ?
N2 C4 1.359(8) . ?
N2 C5 1.442(6) . ?
N3 C4 1.369(8) . ?
N3 C6 1.449(7) . ?
N3 C7 1.447(8) . ?
N4 C7 1.457(7) . ?
N4 C8 1.368(8) . ?
N4 C9 1.445(7) . ?
N5 C8 1.353(8) . ?
N5 C10 1.457(6) . ?
N5 C11 1.440(6) . ?
C1 N1 1.370(7) 10_556 ?
C2 N1 1.446(6) 12 ?
C2 C2 1.542(16) 10_556 ?
C5 N2 1.442(6) 12 ?
C5 C6 1.555(11) . ?
C6 N3 1.449(7) 12 ?
C9 N4 1.445(7) 12 ?
C9 C10 1.549(11) . ?
C10 N5 1.457(6) 12 ?
C11 N5 1.440(6) 11_575 ?

loop_
_smtbx_masks_void_nr
_smtbx_masks_void_average_x
_smtbx_masks_void_average_y
_smtbx_masks_void_average_z
_smtbx_masks_void_volume
_smtbx_masks_void_count_electrons
_smtbx_masks_void_content
1 0.259 0.000 0.145 181.0 48.9 ?
2 -0.379 0.000 0.500 667.4 147.6 ?
3 -0.540 0.000 0.855 181.0 49.5 ?
4 -0.623 0.500 0.000 667.4 147.6 ?
5 -0.945 0.500 0.355 181.0 49.5 ?
6 -0.654 0.500 0.645 181.0 48.9 ?
